data_7705278
loop_
_publ_author_name
'Cha, Jeongmin'
'Kwon, Hyunchul'
'Song, Hayoung'
'Lee, Eunsung'

_publ_section_title
;
 Dinitrogen activation by a penta-pyridyl molybdenum complex.
;
_journal_issue 37
_journal_name_full 'Dalton transactions (Cambridge, England : 2003)'
_journal_page_first 12945
_journal_page_last 12949
_journal_paper_doi 10.1039/d0dt02692a
_journal_volume 49
_journal_year 2020
_chemical_formula_moiety 'C29 H25 Mo N7'
_chemical_formula_sum 'C29 H25 Mo N7'
_chemical_formula_weight 567.50
_chemical_properties_physical Air-sensitive,Moisture-sensitive,Oxygen-sensitive
_space_group_crystal_system orthorhombic
_space_group_IT_number 63
_space_group_name_Hall '-C 2c 2'
_space_group_name_H-M_alt 'C m c m'
_atom_sites_solution_hydrogens geom
_atom_sites_solution_primary dual
_audit_creation_date 2019-05-18
_audit_creation_method
;
Olex2 1.2
(compiled 2018.05.29 svn.r3508 for OlexSys, GUI svn.r5506)
;
_audit_update_record
;
2019-12-10 deposited with the CCDC.	2020-08-26 downloaded from the CCDC.
;
_cell_angle_alpha 90
_cell_angle_beta 90
_cell_angle_gamma 90
_cell_formula_units_Z 4
_cell_length_a 14.307(3)
_cell_length_b 11.256(2)
_cell_length_c 20.349(4)
_cell_measurement_reflns_used 1781
_cell_measurement_temperature 100
_cell_measurement_theta_max 26.372
_cell_measurement_theta_min 2.511
_cell_volume 3277.0(11)
_computing_molecular_graphics 'Olex2 (Dolomanov et al., 2009)'
_computing_publication_material 'Olex2 (Dolomanov et al., 2009)'
_computing_structure_refinement 'ShelXL (Sheldrick, 2015)'
_computing_structure_solution 'ShelXT (Sheldrick, 2015)'
_diffrn_ambient_temperature 100.0
_diffrn_measured_fraction_theta_full 0.992
_diffrn_measured_fraction_theta_max 0.993
_diffrn_measurement_device_type Synchrotron
_diffrn_measurement_method phi-scan
_diffrn_radiation_type Synchrotron
_diffrn_radiation_wavelength 0.70000
_diffrn_reflns_av_R_equivalents 0.0135
_diffrn_reflns_av_unetI/netI 0.0231
_diffrn_reflns_Laue_measured_fraction_full 0.992
_diffrn_reflns_Laue_measured_fraction_max 0.993
_diffrn_reflns_limit_h_max 17
_diffrn_reflns_limit_h_min -17
_diffrn_reflns_limit_k_max 13
_diffrn_reflns_limit_k_min -14
_diffrn_reflns_limit_l_max 25
_diffrn_reflns_limit_l_min -25
_diffrn_reflns_number 3254
_diffrn_reflns_point_group_measured_fraction_full 0.992
_diffrn_reflns_point_group_measured_fraction_max 0.993
_diffrn_reflns_theta_full 25.242
_diffrn_reflns_theta_max 26.372
_diffrn_reflns_theta_min 2.511
_diffrn_source Synchrotron
_exptl_absorpt_coefficient_mu 0.426
_exptl_absorpt_correction_type none
_exptl_crystal_colour 'dull violet'
_exptl_crystal_colour_primary violet
_exptl_crystal_density_diffrn 1.150
_exptl_crystal_description block
_exptl_crystal_F_000 1160
_exptl_crystal_size_max 0.05
_exptl_crystal_size_mid 0.05
_exptl_crystal_size_min 0.05
_refine_diff_density_max 1.734
_refine_diff_density_min -1.963
_refine_diff_density_rms 0.139
_refine_ls_extinction_method none
_refine_ls_goodness_of_fit_ref 1.118
_refine_ls_hydrogen_treatment constr
_refine_ls_matrix_type full
_refine_ls_number_parameters 87
_refine_ls_number_reflns 1781
_refine_ls_number_restraints 54
_refine_ls_restrained_S_all 1.114
_refine_ls_R_factor_all 0.0578
_refine_ls_R_factor_gt 0.0567
_refine_ls_shift/su_max 0.000
_refine_ls_shift/su_mean 0.000
_refine_ls_structure_factor_coef Fsqd
_refine_ls_weighting_details 'w=1/[\s^2^(Fo^2^)+(0.0731P)^2^+38.9779P] where P=(Fo^2^+2Fc^2^)/3'
_refine_ls_weighting_scheme calc
_refine_ls_wR_factor_gt 0.1540
_refine_ls_wR_factor_ref 0.1546
_reflns_Friedel_coverage 0.000
_reflns_number_gt 1706
_reflns_number_total 1781
_reflns_threshold_expression 'I > 2\s(I)'
_cod_data_source_file d0dt02692a2.cif
_cod_data_source_block cmc21
_cod_depositor_comments 'Adding full bibliography for 7705278--7705279.cif.'
_cod_original_cell_volume 3277.0(12)
_cod_database_code 7705278
_shelx_shelxl_version_number 2016/4
_shelx_space_group_comment
;
The symmetry employed for this shelxl refinement is uniquely defined
by the following loop, which should always be used as a source of
symmetry information in preference to the above space-group names.
They are only intended as comments.
;
_shelx_estimated_absorpt_t_max 0.959
_shelx_estimated_absorpt_t_min 0.959
_olex2_refinement_description
;
1. Fixed Uiso
 At 1.2 times of:
  All C(H) groups
 At 1.5 times of:
  All C(H,H,H) groups
2. Rigid bond restraints
 C10, C6, C4, C2, C1, C5, C9, C7, C8
 with sigma for 1-2 distances of 0.01 and sigma for 1-3 distances of 0.01
3. Uiso/Uaniso restraints and constraints
C10 \\sim C6 \\sim C4 \\sim C2 \\sim C1 \\sim C5 \\sim C9 \\sim C7 \\sim C8:
within 2A with sigma of 0.04 and sigma for terminal atoms of 0.08
Uanis(C5) = Uanis(C4)
Uanis(N3) = Uanis(N1)
Uanis(C8) = Uanis(C2)
4. Others
 Fixed Sof: H5A(0.5) H5B(0.5) H5C(0.5)
5.a Aromatic/amide H refined with riding coordinates:
 C10(H10), C1(H1), C2(H2), C9(H9), C7(H7), C8(H8)
5.b Idealised Me refined as rotating group:
 C5(H5A,H5B,H5C)
;
_olex2_submission_special_instructions 'No special instructions were received'

loop_
_space_group_symop_operation_xyz
'x, y, z'
'-x, -y, z+1/2'
'-x, y, -z+1/2'
'x, -y, -z'
'x+1/2, y+1/2, z'
'-x+1/2, -y+1/2, z+1/2'
'-x+1/2, y+1/2, -z+1/2'
'x+1/2, -y+1/2, -z'
'-x, -y, -z'
'x, y, -z-1/2'
'x, -y, z-1/2'
'-x, y, z'
'-x+1/2, -y+1/2, -z'
'x+1/2, y+1/2, -z-1/2'
'x+1/2, -y+1/2, z-1/2'
'-x+1/2, y+1/2, z'

loop_
_atom_site_label
_atom_site_type_symbol
_atom_site_fract_x
_atom_site_fract_y
_atom_site_fract_z
_atom_site_U_iso_or_equiv
_atom_site_adp_type
_atom_site_occupancy
_atom_site_site_symmetry_order
_atom_site_calc_flag
_atom_site_refinement_flags_posn
_atom_site_refinement_flags_adp
_atom_site_refinement_flags_occupancy
_atom_site_disorder_assembly
_atom_site_disorder_group
Mo1 Mo 0.000000 0.50794(5) 0.750000 0.0058(2) Uani 1 4 d S T P . .
N1 N 0.000000 0.6941(5) 0.750000 0.0130(9) Uani 1 4 d S T P . .
N2 N 0.1117(2) 0.5173(3) 0.68162(17) 0.0142(7) Uani 1 1 d . . . . .
N3 N 0.000000 0.3354(5) 0.750000 0.0130(9) Uani 1 4 d S T P . .
C6 C 0.1804(3) 0.6012(4) 0.6894(3) 0.0275(10) Uani 1 1 d . U . . .
C3 C 0.0822(4) 0.7559(5) 0.750000 0.0180(11) Uani 1 2 d S T P . .
N4 N 0.000000 0.2340(7) 0.750000 0.043(3) Uani 1 4 d S T P . .
C10 C 0.1208(3) 0.4400(4) 0.6305(2) 0.0256(9) Uani 1 1 d . U . . .
H10 H 0.074355 0.380359 0.625522 0.031 Uiso 1 1 calc R . . . .
C4 C 0.1738(5) 0.6820(6) 0.750000 0.0370(12) Uani 1 2 d S TU P . .
C1 C 0.000000 0.9403(8) 0.750000 0.041(3) Uani 1 4 d S TU P . .
H1 H 0.000000 1.024710 0.750000 0.049 Uiso 1 4 calc RS T P . .
C2 C 0.0826(7) 0.8795(7) 0.750000 0.0543(13) Uani 1 2 d S TU P . .
H2 H 0.140204 0.921503 0.750000 0.065 Uiso 1 2 calc RS T P . .
C5 C 0.2567(4) 0.7689(6) 0.750000 0.0370(12) Uani 1 2 d S TU P . .
H5A H 0.247249 0.829046 0.784199 0.055 Uiso 0.5 1 calc GR . . A -1
H5B H 0.260992 0.807872 0.707035 0.055 Uiso 0.5 1 calc GR . . A -1
H5C H 0.314609 0.725270 0.758766 0.055 Uiso 0.5 1 calc GR . . A -1
C9 C 0.1919(5) 0.4424(5) 0.5860(3) 0.0503(16) Uani 1 1 d . U . . .
H9 H 0.194255 0.386531 0.551070 0.060 Uiso 1 1 calc R . . . .
C7 C 0.2544(4) 0.6073(5) 0.6451(4) 0.060(2) Uani 1 1 d . U . . .
H7 H 0.300865 0.666665 0.651079 0.072 Uiso 1 1 calc R . . . .
C8 C 0.2624(5) 0.5302(5) 0.5930(4) 0.0543(13) Uani 1 1 d . U . . .
H8 H 0.312939 0.535437 0.562851 0.065 Uiso 1 1 calc R . . . .

loop_
_atom_site_aniso_label
_atom_site_aniso_U_11
_atom_site_aniso_U_22
_atom_site_aniso_U_33
_atom_site_aniso_U_23
_atom_site_aniso_U_13
_atom_site_aniso_U_12
Mo1 0.0034(3) 0.0016(3) 0.0125(3) 0.000 0.000 0.000
N1 0.010(2) 0.005(2) 0.024(2) 0.000 0.000 0.000
N2 0.0112(16) 0.0097(14) 0.0215(16) 0.0038(12) 0.0099(13) 0.0029(12)
N3 0.010(2) 0.005(2) 0.024(2) 0.000 0.000 0.000
C6 0.0149(19) 0.0127(18) 0.055(3) 0.0098(18) 0.014(2) -0.0008(15)
C3 0.016(3) 0.012(2) 0.026(3) 0.000 0.000 -0.008(2)
N4 0.024(4) 0.008(4) 0.098(8) 0.000 0.000 0.000
C10 0.037(2) 0.0162(19) 0.024(2) 0.0022(16) 0.0096(19) 0.0097(18)
C4 0.014(2) 0.019(2) 0.077(4) 0.000 0.000 -0.0115(18)
C1 0.056(6) 0.005(4) 0.062(7) 0.000 0.000 0.000
C2 0.056(3) 0.028(2) 0.079(4) 0.000 0.000 -0.003(2)
C5 0.014(2) 0.019(2) 0.077(4) 0.000 0.000 -0.0115(18)
C9 0.073(4) 0.026(2) 0.052(3) 0.005(2) 0.046(3) 0.011(3)
C7 0.042(3) 0.026(3) 0.111(5) -0.001(3) 0.054(4) -0.008(2)
C8 0.056(3) 0.028(2) 0.079(4) 0.000 0.000 -0.003(2)

loop_
_atom_type_symbol
_atom_type_description
_atom_type_scat_dispersion_real
_atom_type_scat_dispersion_imag
_atom_type_scat_source
C C 0.0033 0.0016 'International Tables Vol C Tables 4.2.6.8 and 6.1.1.4'
H H 0.0000 0.0000 'International Tables Vol C Tables 4.2.6.8 and 6.1.1.4'
Mo Mo -1.6832 0.6857 'International Tables Vol C Tables 4.2.6.8 and 6.1.1.4'
N N 0.0061 0.0033 'International Tables Vol C Tables 4.2.6.8 and 6.1.1.4'

loop_
_geom_angle_atom_site_label_1
_geom_angle_atom_site_label_2
_geom_angle_atom_site_label_3
_geom_angle
_geom_angle_site_symmetry_1
_geom_angle_site_symmetry_3
_geom_angle_publ_flag
N1 Mo1 N2 87.16(8) . . ?
N1 Mo1 N2 87.16(8) . 10_557 ?
N1 Mo1 N2 87.16(8) . 12 ?
N1 Mo1 N2 87.16(8) . 3_556 ?
N2 Mo1 N2 81.99(19) 12 3_556 ?
N2 Mo1 N2 81.99(19) . 10_557 ?
N2 Mo1 N2 97.72(19) . 12 ?
N2 Mo1 N2 174.32(16) 10_557 12 ?
N2 Mo1 N2 97.72(19) 10_557 3_556 ?
N2 Mo1 N2 174.32(16) . 3_556 ?
N3 Mo1 N1 180.0 . . ?
N3 Mo1 N2 92.84(8) . 3_556 ?
N3 Mo1 N2 92.84(8) . . ?
N3 Mo1 N2 92.84(8) . 10_557 ?
N3 Mo1 N2 92.84(8) . 12 ?
C3 N1 Mo1 120.6(3) . . ?
C3 N1 Mo1 120.6(3) 3_556 . ?
C3 N1 C3 118.8(6) 3_556 . ?
C6 N2 Mo1 119.8(3) . . ?
C10 N2 Mo1 122.8(3) . . ?
C10 N2 C6 117.3(4) . . ?
N4 N3 Mo1 180.0 . . ?
N2 C6 C4 117.2(4) . . ?
N2 C6 C7 120.3(5) . . ?
C7 C6 C4 122.5(5) . . ?
N1 C3 C4 117.0(5) . . ?
N1 C3 C2 120.8(6) . . ?
C2 C3 C4 122.2(6) . . ?
N2 C10 H10 117.7 . . ?
C9 C10 N2 124.5(5) . . ?
C9 C10 H10 117.7 . . ?
C6 C4 C6 106.8(5) 10_557 . ?
C6 C4 C3 111.7(3) 10_557 . ?
C6 C4 C3 111.7(3) . . ?
C6 C4 C5 109.3(3) 10_557 . ?
C6 C4 C5 109.3(3) . . ?
C5 C4 C3 108.1(5) . . ?
C2 C1 H1 120.1 3_556 . ?
C2 C1 H1 120.1 . . ?
C2 C1 C2 119.8(10) 3_556 . ?
C3 C2 H2 120.1 . . ?
C1 C2 C3 119.9(8) . . ?
C1 C2 H2 120.1 . . ?
C4 C5 H5A 109.5 . . ?
C4 C5 H5B 109.5 . . ?
C4 C5 H5C 109.5 . . ?
H5A C5 H5B 109.5 . . ?
H5A C5 H5C 109.5 . . ?
H5B C5 H5C 109.5 . . ?
C10 C9 H9 120.7 . . ?
C10 C9 C8 118.6(6) . . ?
C8 C9 H9 120.7 . . ?
C6 C7 H7 119.0 . . ?
C8 C7 C6 122.1(6) . . ?
C8 C7 H7 119.0 . . ?
C9 C8 H8 121.4 . . ?
C7 C8 C9 117.2(6) . . ?
C7 C8 H8 121.4 . . ?

loop_
_geom_bond_atom_site_label_1
_geom_bond_atom_site_label_2
_geom_bond_distance
_geom_bond_site_symmetry_2
_geom_bond_publ_flag
Mo1 N1 2.096(6) . ?
Mo1 N2 2.121(3) 3_556 ?
Mo1 N2 2.121(3) 10_557 ?
Mo1 N2 2.121(3) 12 ?
Mo1 N2 2.121(3) . ?
Mo1 N3 1.942(6) . ?
N1 C3 1.367(6) 3_556 ?
N1 C3 1.367(6) . ?
N2 C6 1.372(5) . ?
N2 C10 1.362(5) . ?
N3 N4 1.142(10) . ?
C6 C4 1.535(6) . ?
C6 C7 1.393(7) . ?
C3 C4 1.552(9) . ?
C3 C2 1.391(10) . ?
C10 H10 0.9500 . ?
C10 C9 1.362(7) . ?
C4 C6 1.535(6) 10_557 ?
C4 C5 1.537(8) . ?
C1 H1 0.9500 . ?
C1 C2 1.366(11) . ?
C1 C2 1.366(11) 3_556 ?
C2 H2 0.9500 . ?
C5 H5A 0.9800 . ?
C5 H5B 0.9800 . ?
C5 H5C 0.9800 . ?
C9 H9 0.9500 . ?
C9 C8 1.418(9) . ?
C7 H7 0.9500 . ?
C7 C8 1.376(10) . ?
C8 H8 0.9500 . ?

loop_
_smtbx_masks_void_nr
_smtbx_masks_void_average_x
_smtbx_masks_void_average_y
_smtbx_masks_void_average_z
_smtbx_masks_void_volume
_smtbx_masks_void_count_electrons
_smtbx_masks_void_content
1 0.418 -0.255 0.000 584.0 180.7 ?
2 -0.381 -0.047 0.500 584.0 180.7 ?
